data_7040511
loop_
_publ_author_name
'Yan, Yang-Tian'
'Zhang, Wen-Yan'
'Wu, Yun-Long'
'Li, Jiang'
'Xi, Zheng-Ping'
'Wang, Yao-Yu'
'Hou, Lei'

_publ_section_title
;
 Four new 3D metal-organic frameworks constructed by the asymmetrical
 pentacarboxylate: gas sorption behaviour and magnetic properties.
;
_journal_issue 39
_journal_name_full 'Dalton transactions (Cambridge, England : 2003)'
_journal_page_first 15473
_journal_page_last 15480
_journal_paper_doi 10.1039/c6dt02846b
_journal_volume 45
_journal_year 2016
_chemical_formula_moiety 'C23 H9 Cu2 O12'
_chemical_formula_sum 'C23 H9 Cu2 O12'
_chemical_formula_weight 604.38
_space_group_crystal_system hexagonal
_space_group_IT_number 194
_space_group_name_Hall '-P 6c 2c'
_space_group_name_H-M_alt 'P 63/m m c'
_symmetry_space_group_name_Hall '-P 6c 2c'
_symmetry_space_group_name_H-M 'P 63/m m c'
_atom_sites_solution_hydrogens mixed
_audit_block_doi 10.5517/cc1knpyv
_audit_creation_date 2016-08-17
_audit_creation_method
;
Olex2 1.2-beta
(compiled 2016.07.26 svn.r3321 for OlexSys, GUI svn.r5206)
;
_audit_update_record
;
2016-08-23 deposited with the CCDC.
2016-08-26 downloaded from the CCDC.
;
_cell_angle_alpha 90
_cell_angle_beta 90
_cell_angle_gamma 120
_cell_formula_units_Z 6
_cell_length_a 18.5085(6)
_cell_length_b 18.5085(6)
_cell_length_c 22.9306(11)
_cell_measurement_reflns_used 5011
_cell_measurement_temperature 296
_cell_measurement_theta_max 52.800
_cell_measurement_theta_min 2.757
_cell_volume 6802.8(5)
_computing_cell_refinement 'Bruker SAINT'
_computing_data_collection 'Bruker SAINT'
_computing_data_reduction 'Bruker SAINT'
_computing_molecular_graphics 'Olex2 (Dolomanov et al., 2009)'
_computing_publication_material 'Olex2 (Dolomanov et al., 2009)'
_computing_structure_refinement 'ShelXL (Sheldrick, 2015)'
_computing_structure_solution 'ShelXT (Sheldrick, 2015)'
_diffrn_ambient_temperature 296.0
_diffrn_measured_fraction_theta_full 0.972
_diffrn_measured_fraction_theta_max 0.972
_diffrn_measurement_device_type 'CCD Area Detector'
_diffrn_radiation_type CuK\a
_diffrn_radiation_wavelength 1.54178
_diffrn_reflns_av_R_equivalents 0.0312
_diffrn_reflns_av_unetI/netI 0.0183
_diffrn_reflns_Laue_measured_fraction_full 0.972
_diffrn_reflns_Laue_measured_fraction_max 0.972
_diffrn_reflns_limit_h_max 20
_diffrn_reflns_limit_h_min -14
_diffrn_reflns_limit_k_max 14
_diffrn_reflns_limit_k_min -20
_diffrn_reflns_limit_l_max 24
_diffrn_reflns_limit_l_min -25
_diffrn_reflns_number 19853
_diffrn_reflns_point_group_measured_fraction_full 0.972
_diffrn_reflns_point_group_measured_fraction_max 0.972
_diffrn_reflns_theta_full 60.190
_diffrn_reflns_theta_max 60.190
_diffrn_reflns_theta_min 2.757
_exptl_absorpt_coefficient_mu 1.470
_exptl_absorpt_correction_T_max 0.7518
_exptl_absorpt_correction_T_min 0.6039
_exptl_absorpt_correction_type multi-scan
_exptl_absorpt_process_details
;
SADABS-2008/1 (Bruker,2008) was used for absorption correction.
wR2(int) was 0.1113 before and 0.0412 after correction.
The Ratio of minimum to maximum transmission is 0.8033.
The \l/2 correction factor is 0.0015.
;
_exptl_crystal_colour colourless
_exptl_crystal_colour_primary colourless
_exptl_crystal_density_diffrn 0.885
_exptl_crystal_description block
_exptl_crystal_F_000 1806
_exptl_crystal_size_max 0.12
_exptl_crystal_size_mid 0.1
_exptl_crystal_size_min 0.1
_refine_diff_density_max 0.774
_refine_diff_density_min -0.289
_refine_diff_density_rms 0.081
_refine_ls_extinction_method none
_refine_ls_goodness_of_fit_ref 1.067
_refine_ls_hydrogen_treatment constr
_refine_ls_matrix_type full
_refine_ls_number_parameters 115
_refine_ls_number_reflns 1880
_refine_ls_number_restraints 112
_refine_ls_restrained_S_all 1.053
_refine_ls_R_factor_all 0.0901
_refine_ls_R_factor_gt 0.0688
_refine_ls_shift/su_max 0.004
_refine_ls_shift/su_mean 0.000
_refine_ls_structure_factor_coef Fsqd
_refine_ls_weighting_details 'w=1/[\s^2^(Fo^2^)+(0.1733P)^2^+2.8878P] where P=(Fo^2^+2Fc^2^)/3'
_refine_ls_weighting_scheme calc
_refine_ls_wR_factor_gt 0.2346
_refine_ls_wR_factor_ref 0.2723
_reflns_Friedel_coverage 0.000
_reflns_number_gt 1284
_reflns_number_total 1880
_reflns_threshold_expression 'I > 2\s(I)'
_cod_data_source_file c6dt02846b2.cif
_cod_data_source_block 1_sq
_cod_depositor_comments
;Adding full bibliography for 7040511--7040514.cif.

 Adding full bibliography for 7040511--7040514.cif.
;
_cod_database_code 7040511
_shelx_space_group_comment
;
The symmetry employed for this shelxl refinement is uniquely defined
by the following loop, which should always be used as a source of
symmetry information in preference to the above space-group names.
They are only intended as comments.
;
_shelx_estimated_absorpt_t_max 0.867
_shelx_estimated_absorpt_t_min 0.843
_olex2_refinement_description
;
1. Fixed Uiso
 At 1.2 times of:
  All C(H) groups
 At 1.5 times of:
  All O(H,H) groups
2. Restrained distances
 C8-C10
 1.5 with sigma of 0.01
 C10-O3 = C10-O4
 1.25 with sigma of 0.01
 O3-O4
 2.2 with sigma of 0.01
3. Rigid body (RIGU) restrains
 All non-hydrogen atoms
 with sigma for 1-2 distances of 0.004 and sigma for 1-3 distances of 0.004
4. Others
 Sof(O1WB)=Sof(H1WC)=Sof(H1WD)=0.5*(1-FVAR(2))
 Sof(O1WA)=Sof(H1WA)=Sof(H1WB)=0.5*FVAR(2)
 Fixed Sof: H8(0.25) O3(0.25) O4(0.25) C10(0.25)
5.a Riding coordinates:
 O1WA(H1WA,H1WB), C8(H8), O1WB(H1WC,H1WD)
5.b Aromatic/amide H refined with riding coordinates:
 C4(H4), C3(H3), C7(H7), C9(H9)
;
_shelx_shelxl_version_number 2014/7
_olex2_submission_special_instructions 'No special instructions were received'

loop_
_space_group_symop_operation_xyz
'x, y, z'
'x-y, x, z+1/2'
'-y, x-y, z'
'-x, -y, z+1/2'
'-x+y, -x, z'
'y, -x+y, z+1/2'
'-y, -x, -z+1/2'
'x-y, -y, -z'
'x, x-y, -z+1/2'
'y, x, -z'
'-x+y, y, -z+1/2'
'-x, -x+y, -z'
'-x, -y, -z'
'-x+y, -x, -z-1/2'
'y, -x+y, -z'
'x, y, -z-1/2'
'x-y, x, -z'
'-y, x-y, -z-1/2'
'y, x, z-1/2'
'-x+y, y, z'
'-x, -x+y, z-1/2'
'-y, -x, z'
'x-y, -y, z-1/2'
'x, x-y, z'

loop_
_atom_site_label
_atom_site_type_symbol
_atom_site_fract_x
_atom_site_fract_y
_atom_site_fract_z
_atom_site_U_iso_or_equiv
_atom_site_adp_type
_atom_site_occupancy
_atom_site_site_symmetry_order
_atom_site_calc_flag
_atom_site_refinement_flags_posn
_atom_site_refinement_flags_adp
_atom_site_refinement_flags_occupancy
_atom_site_disorder_assembly
_atom_site_disorder_group
Cu1 Cu 0.47648(3) 0.52352(3) 0.45188(5) 0.1004(6) Uani 1 2 d S TU P . .
O1 O 0.5186(2) 0.6284(2) 0.4935(2) 0.1245(14) Uani 1 1 d . U . . .
O2 O 0.5602(3) 0.5901(2) 0.5738(2) 0.1218(13) Uani 1 1 d . U . . .
O1WA O 0.449(2) 0.551(2) 0.3643(16) 0.161(9) Uani 0.59(11) 2 d S TU P A 1
H1WA H 0.4228 0.5772 0.3582 0.241 Uiso 0.59(11) 2 d RS T P A 1
H1WB H 0.4618 0.5382 0.3318 0.241 Uiso 0.59(11) 2 d RS T P A 1
C1 C 0.5506(4) 0.6415(4) 0.5435(3) 0.1095(16) Uani 1 1 d . U . . .
C2 C 0.5805(3) 0.7257(3) 0.5691(3) 0.1089(15) Uani 1 1 d . U . . .
C4 C 0.6306(4) 0.7514(4) 0.6175(3) 0.1137(16) Uani 1 1 d . U . . .
H4 H 0.6476 0.7163 0.6337 0.136 Uiso 1 1 calc R . . . .
C3 C 0.5570(5) 0.7785(2) 0.5438(4) 0.110(2) Uani 1 2 d S TU P . .
H3 H 0.5254 0.7627 0.5098 0.132 Uiso 1 2 calc RS T P . .
C5 C 0.6565(5) 0.8283(2) 0.6426(4) 0.113(2) Uani 1 2 d S TU P . .
C6 C 0.7073(5) 0.8537(2) 0.6987(4) 0.112(2) Uani 1 2 d S TU P . .
C7 C 0.6645(8) 0.8322(4) 0.7500 0.111(3) Uani 1 4 d S TU P . .
H7 H 0.6065 0.8032 0.7500 0.133 Uiso 1 4 calc RS T P . .
C8 C 0.7930(6) 0.8965(3) 0.6976(5) 0.160(4) Uani 1 2 d DS TU P . .
H8 H 0.8221 0.9111 0.6625 0.191 Uiso 0.5 2 d RS T P B 1
O3 O 0.8255(15) 0.9127(7) 0.5890(10) 0.39(2) Uani 0.5 2 d DS TU P C 2
O4 O 0.9194(13) 0.9597(6) 0.6578(12) 0.58(4) Uani 0.5 2 d DS TU P C 2
C10 C 0.8446(12) 0.9223(6) 0.6423(8) 0.202(10) Uani 0.5 2 d DS TU P C 2
C9 C 0.8323(10) 0.9161(5) 0.7500 0.190(7) Uani 1 4 d S TU P C .
H9 H 0.8903 0.9451 0.7500 0.228 Uiso 1 4 calc RS T P . .
O1WB O 0.4312(17) 0.5688(17) 0.382(3) 0.135(11) Uani 0.41(11) 2 d S TU P A 2
H1WC H 0.4050 0.5950 0.3878 0.203 Uiso 0.41(11) 2 d RS T P A 2
H1WD H 0.4361 0.5639 0.3457 0.203 Uiso 0.41(11) 2 d RS T P A 2

loop_
_atom_site_aniso_label
_atom_site_aniso_U_11
_atom_site_aniso_U_22
_atom_site_aniso_U_33
_atom_site_aniso_U_23
_atom_site_aniso_U_13
_atom_site_aniso_U_12
Cu1 0.0908(7) 0.0908(7) 0.1436(13) 0.0038(2) -0.0038(2) 0.0634(6)
O1 0.135(3) 0.099(2) 0.165(4) -0.005(2) -0.010(3) 0.078(2)
O2 0.122(3) 0.095(2) 0.166(3) -0.001(2) -0.011(3) 0.067(2)
O1WA 0.182(10) 0.182(10) 0.157(10) 0.010(6) -0.010(6) 0.121(14)
C1 0.105(4) 0.096(3) 0.144(4) 0.000(3) 0.006(3) 0.063(3)
C2 0.105(3) 0.090(3) 0.146(4) 0.005(3) 0.006(3) 0.059(3)
C4 0.115(4) 0.100(3) 0.141(4) 0.007(3) 0.007(3) 0.065(3)
C3 0.095(5) 0.085(3) 0.153(6) 0.002(2) 0.003(4) 0.047(2)
C5 0.104(5) 0.089(3) 0.151(6) 0.003(2) 0.006(4) 0.052(2)
C6 0.105(4) 0.091(3) 0.144(6) 0.0010(17) 0.002(3) 0.052(2)
C7 0.104(7) 0.092(5) 0.140(7) 0.000 0.000 0.052(3)
C8 0.095(5) 0.172(7) 0.185(9) 0.000(2) 0.001(4) 0.048(2)
O3 0.23(2) 0.58(5) 0.248(14) 0.010(6) 0.020(12) 0.115(10)
O4 0.131(11) 1.01(9) 0.29(2) 0.021(6) 0.041(11) 0.066(5)
C10 0.118(11) 0.23(2) 0.221(12) 0.021(4) 0.042(9) 0.059(5)
C9 0.107(9) 0.237(15) 0.183(11) 0.000 0.000 0.053(4)
O1WB 0.143(13) 0.143(13) 0.163(15) 0.011(6) -0.011(6) 0.104(11)

loop_
_atom_type_symbol
_atom_type_description
_atom_type_scat_dispersion_real
_atom_type_scat_dispersion_imag
_atom_type_scat_source
C C 0.0181 0.0091 'International Tables Vol C Tables 4.2.6.8 and 6.1.1.4'
H H 0.0000 0.0000 'International Tables Vol C Tables 4.2.6.8 and 6.1.1.4'
Cu Cu -1.9646 0.5888 'International Tables Vol C Tables 4.2.6.8 and 6.1.1.4'
O O 0.0492 0.0322 'International Tables Vol C Tables 4.2.6.8 and 6.1.1.4'

loop_
_geom_angle_atom_site_label_1
_geom_angle_atom_site_label_2
_geom_angle_atom_site_label_3
_geom_angle
_geom_angle_site_symmetry_1
_geom_angle_site_symmetry_3
O1 Cu1 Cu1 83.51(14) . 13_666
O1 Cu1 Cu1 83.51(14) 22_665 13_666
O1 Cu1 O1 88.9(2) . 22_665
O1 Cu1 O2 88.64(18) . 10_556
O1 Cu1 O2 167.33(19) . 13_666
O1 Cu1 O2 88.64(18) 22_665 13_666
O1 Cu1 O2 167.33(19) 22_665 10_556
O1 Cu1 O1WA 104.0(14) 22_665 .
O1 Cu1 O1WA 104.0(14) . .
O1 Cu1 O1WB 90.9(16) . .
O1 Cu1 O1WB 90.9(16) 22_665 .
O2 Cu1 Cu1 83.86(13) 13_666 13_666
O2 Cu1 Cu1 83.86(13) 10_556 13_666
O2 Cu1 O2 91.0(2) 13_666 10_556
O2 Cu1 O1WA 88.7(15) 13_666 .
O2 Cu1 O1WA 88.7(15) 10_556 .
O2 Cu1 O1WB 101.6(15) 10_556 .
O2 Cu1 O1WB 101.6(15) 13_666 .
O1WA Cu1 Cu1 169(2) . 13_666
O1WB Cu1 Cu1 172(2) . 13_666
C1 O1 Cu1 123.7(4) . .
C1 O2 Cu1 122.8(4) . 13_666
Cu1 O1WA H1WA 123.1 . .
Cu1 O1WA H1WB 127.4 . .
H1WA O1WA H1WB 109.5 . .
O1 C1 O2 126.0(6) . .
O1 C1 C2 117.0(5) . .
O2 C1 C2 117.0(6) . .
C4 C2 C1 121.0(5) . .
C4 C2 C3 119.6(6) . .
C3 C2 C1 119.4(6) . .
C2 C4 H4 119.3 . .
C2 C4 C5 121.4(6) . .
C5 C4 H4 119.3 . .
C2 C3 C2 119.8(8) . 24_565
C2 C3 H3 120.1 . .
C2 C3 H3 120.1 24_565 .
C4 C5 C4 118.1(8) 24_565 .
C4 C5 C6 120.9(4) . .
C4 C5 C6 120.9(4) 24_565 .
C7 C6 C5 117.4(7) . .
C7 C6 C8 121.4(10) . .
C8 C6 C5 121.2(9) . .
C6 C7 C6 119.4(12) 16_557 .
C6 C7 H7 120.3 . .
C6 C7 H7 120.3 16_557 .
C6 C8 H8 121.3 . .
C6 C8 C10 124.2(12) . .
C9 C8 C6 116.5(13) . .
C9 C8 H8 122.2 . .
C9 C8 C10 119.2(13) . .
O3 C10 C8 133(2) . .
O4 C10 C8 106.5(18) . .
O4 C10 O3 120.7(13) . .
C8 C9 C8 124.7(16) . 16_557
C8 C9 H9 117.6 . .
C8 C9 H9 117.6 16_557 .
Cu1 O1WB H1WC 123.3 . .
Cu1 O1WB H1WD 127.2 . .
H1WC O1WB H1WD 109.5 . .

loop_
_geom_bond_atom_site_label_1
_geom_bond_atom_site_label_2
_geom_bond_distance
_geom_bond_site_symmetry_2
Cu1 Cu1 2.673(2) 13_666
Cu1 O1 1.942(4) .
Cu1 O1 1.942(4) 22_665
Cu1 O2 1.950(4) 13_666
Cu1 O2 1.950(4) 10_556
Cu1 O1WA 2.194(18) .
Cu1 O1WB 2.16(3) .
O1 C1 1.259(7) .
O2 Cu1 1.950(4) 13_666
O2 C1 1.261(7) .
O1WA H1WA 0.8500 .
O1WA H1WB 0.8501 .
C1 C2 1.490(8) .
C2 C4 1.369(8) .
C2 C3 1.380(7) .
C4 H4 0.9300 .
C4 C5 1.380(7) .
C3 C2 1.380(7) 24_565
C3 H3 0.9300 .
C5 C4 1.380(7) 24_565
C5 C6 1.523(11) .
C6 C7 1.362(10) .
C6 C8 1.373(11) .
C7 C6 1.362(10) 16_557
C7 H7 0.9300 .
C8 H8 0.9295 .
C8 C10 1.514(10) .
C8 C9 1.357(12) .
O3 C10 1.259(10) .
O4 C10 1.251(10) .
C9 C8 1.357(12) 16_557
C9 H9 0.9300 .
O1WB H1WC 0.8499 .
O1WB H1WD 0.8500 .
